data_4109880
loop_
_publ_author_name
'Rui Cao'
'Travis M. Anderson'
'Paula M. B. Piccoli'
'Arthur J. Schultz'
'Thomas F. Koetzle'
'Yurii V. Geletii'
'Elena Slonkina'
'Britt Hedman'
'Keith O. Hodgson'
'Kenneth I. Hardcastle'
'Xikui Fang'
'Martin L. Kirk'
'Sushilla Knottenbelt'
'Paul K\"ogerler'
'Djamaladdin G. Musaev'
'Keiji Morokuma'
'Masashi Takahashi'
'Craig L. Hill'

_publ_section_title
;
 Terminal Gold-Oxo Complexes
;
_journal_name_full 'Journal of the American Chemical Society'
_journal_page_first 11118
_journal_page_last 11133
_journal_paper_doi 10.1021/ja072456n
_journal_volume 129
_journal_year 2007
_chemical_formula_moiety '(K9 1+), (H8 1+), (Au (O) (O H2) P2 W18 O68 17-), 23.5(H2 O)'
_chemical_formula_sum 'Au H57 K9 O93.5 P2 W18'
_chemical_formula_weight 5473.56
_chemical_name_systematic
;

 ?

;
_space_group_IT_number 70
_symmetry_cell_setting orthorhombic
_symmetry_space_group_name_Hall '-F 2uv 2vw'
_symmetry_space_group_name_H-M 'F d d d :2'
_atom_sites_solution_primary direct
_atom_sites_solution_secondary difmap
_audit_creation_method SHELXL-97
_cell_angle_alpha 90.00
_cell_angle_beta 90.00
_cell_angle_gamma 90.00
_cell_formula_units_Z 16
_cell_length_a 28.605(5)
_cell_length_b 31.857(5)
_cell_length_c 38.273(6)
_cell_measurement_reflns_used 3207
_cell_measurement_temperature 96(2)
_cell_measurement_theta_max 27.05
_cell_measurement_theta_min 2.19
_cell_volume 34877(10)
_computing_cell_refinement 'Bruker SMART'
_computing_data_collection 'Bruker SMART'
_computing_data_reduction 'Bruker SAINT'
_computing_molecular_graphics 'Bruker SHELXTL'
_computing_publication_material 'Bruker SHELXTL'
_computing_structure_refinement 'SHELXL-97 (Sheldrick, 1997)'
_computing_structure_solution 'SHELXS-97 (Sheldrick, 1990)'
_diffrn_ambient_temperature 96(2)
_diffrn_measured_fraction_theta_full 0.993
_diffrn_measured_fraction_theta_max 0.993
_diffrn_measurement_device_type 'CCD area detector'
_diffrn_measurement_method 'phi and omega scans'
_diffrn_radiation_monochromator graphite
_diffrn_radiation_source 'fine-focus sealed tube'
_diffrn_radiation_type MoK\a
_diffrn_radiation_wavelength 0.71073
_diffrn_reflns_av_R_equivalents 0.1047
_diffrn_reflns_av_sigmaI/netI 0.0990
_diffrn_reflns_limit_h_max 38
_diffrn_reflns_limit_h_min -38
_diffrn_reflns_limit_k_max 36
_diffrn_reflns_limit_k_min -42
_diffrn_reflns_limit_l_max 50
_diffrn_reflns_limit_l_min -39
_diffrn_reflns_number 56777
_diffrn_reflns_theta_full 28.33
_diffrn_reflns_theta_max 28.33
_diffrn_reflns_theta_min 1.78
_exptl_absorpt_coefficient_mu 25.904
_exptl_absorpt_correction_T_max 0.0518
_exptl_absorpt_correction_T_min 0.0302
_exptl_absorpt_correction_type 'multi-scan and face indexing'
_exptl_absorpt_process_details 'SADABS V2.10, Sheldrick 2003'
_exptl_crystal_colour yellow
_exptl_crystal_density_diffrn 4.170
_exptl_crystal_description prism
_exptl_crystal_F_000 38672
_exptl_crystal_size_max 0.45
_exptl_crystal_size_mid 0.44
_exptl_crystal_size_min 0.28
_refine_diff_density_max 5.597
_refine_diff_density_min -4.029
_refine_diff_density_rms 0.540
_refine_ls_extinction_method none
_refine_ls_goodness_of_fit_ref 1.037
_refine_ls_hydrogen_treatment none
_refine_ls_matrix_type full
_refine_ls_number_parameters 340
_refine_ls_number_reflns 10822
_refine_ls_number_restraints 0
_refine_ls_restrained_S_all 1.037
_refine_ls_R_factor_all 0.0930
_refine_ls_R_factor_gt 0.0552
_refine_ls_shift/su_max 0.007
_refine_ls_shift/su_mean 0.000
_refine_ls_structure_factor_coef Fsqd
_refine_ls_weighting_details 'calc w=1/[\s^2^(Fo^2^)+(0.0600P)^2^+0.0000P] where P=(Fo^2^+2Fc^2^)/3'
_refine_ls_weighting_scheme calc
_refine_ls_wR_factor_gt 0.1234
_refine_ls_wR_factor_ref 0.1309
_reflns_number_gt 6941
_reflns_number_total 10822
_reflns_threshold_expression >2sigma(I)
_cod_data_source_file ja072456nsi20070408_062518.cif
_cod_data_source_block 1fs
_cod_original_cell_volume 34876(10)
_cod_original_sg_symbol_H-M 'F d d d'
_cod_original_formula_sum 'H57 Au K9 O93.50 P2 W18'
_cod_database_code 4109880

loop_
_symmetry_equiv_pos_as_xyz
'x, y, z'
'-x+3/4, -y+3/4, z'
'-x+3/4, y, -z+3/4'
'x, -y+3/4, -z+3/4'
'x, y+1/2, z+1/2'
'-x+3/4, -y+5/4, z+1/2'
'-x+3/4, y+1/2, -z+5/4'
'x, -y+5/4, -z+5/4'
'x+1/2, y, z+1/2'
'-x+5/4, -y+3/4, z+1/2'
'-x+5/4, y, -z+5/4'
'x+1/2, -y+3/4, -z+5/4'
'x+1/2, y+1/2, z'
'-x+5/4, -y+5/4, z'
'-x+5/4, y+1/2, -z+3/4'
'x+1/2, -y+5/4, -z+3/4'
'-x, -y, -z'
'x-3/4, y-3/4, -z'
'x-3/4, -y, z-3/4'
'-x, y-3/4, z-3/4'
'-x, -y+1/2, -z+1/2'
'x-3/4, y-1/4, -z+1/2'
'x-3/4, -y+1/2, z-1/4'
'-x, y-1/4, z-1/4'
'-x+1/2, -y, -z+1/2'
'x-1/4, y-3/4, -z+1/2'
'x-1/4, -y, z-1/4'
'-x+1/2, y-3/4, z-1/4'
'-x+1/2, -y+1/2, -z'
'x-1/4, y-1/4, -z'
'x-1/4, -y+1/2, z-3/4'
'-x+1/2, y-1/4, z-3/4'

loop_
_atom_site_label
_atom_site_type_symbol
_atom_site_fract_x
_atom_site_fract_y
_atom_site_fract_z
_atom_site_U_iso_or_equiv
_atom_site_adp_type
_atom_site_occupancy
_atom_site_symmetry_multiplicity
_atom_site_calc_flag
_atom_site_refinement_flags
_atom_site_disorder_assembly
_atom_site_disorder_group
Au1 Au 0.46063(3) 0.1250 0.1250 0.0186(2) Uani 1 2 d S . .
K1 K 0.5000 0.0000 0.0000 0.0184(12) Uani 1 2 d S . .
K2 K 0.40441(12) 0.21183(12) 0.06587(11) 0.0198(8) Uani 1 1 d . . .
K4 K 0.27901(12) -0.10326(12) 0.04991(11) 0.0221(9) Uani 1 1 d . . .
K5 K 0.31054(15) -0.09712(18) -0.06267(14) 0.0465(14) Uani 1 1 d . . .
K6 K 0.1497(3) 0.1825(2) 0.0247(2) 0.0250(19) Uani 0.50 1 d P . .
K7 K 0.2887(3) 0.1622(2) 0.0997(2) 0.0255(19) Uani 0.50 1 d P . .
O1 O 0.2435(4) -0.0327(4) -0.0383(3) 0.023(3) Uiso 1 1 d . . .
O2 O 0.4106(4) -0.0909(3) 0.0187(3) 0.018(3) Uiso 1 1 d . . .
O3 O 0.4089(4) 0.0442(4) -0.0735(3) 0.021(3) Uiso 1 1 d . A .
O4 O 0.3273(4) 0.0110(3) -0.0448(3) 0.018(3) Uiso 1 1 d . A .
O5 O 0.4069(3) -0.0142(3) -0.0169(3) 0.012(2) Uiso 1 1 d . A .
O6 O 0.3270(4) -0.0511(3) -0.0021(3) 0.017(2) Uiso 1 1 d . A .
O7 O 0.4319(4) 0.0629(4) -0.0030(3) 0.021(3) Uiso 1 1 d . . .
O8 O 0.4312(3) -0.0130(3) 0.0492(3) 0.012(2) Uiso 1 1 d . . .
O9 O 0.3548(4) 0.0907(3) -0.0272(3) 0.015(2) Uiso 1 1 d . A .
O10 O 0.3446(4) 0.0224(3) 0.0213(3) 0.013(2) Uiso 1 1 d . A .
O11 O 0.3533(4) -0.0474(3) 0.0660(3) 0.016(2) Uiso 1 1 d . . .
O12 O 0.2568(4) 0.0465(3) -0.0099(3) 0.018(3) Uiso 1 1 d . . .
O13 O 0.2563(4) -0.0190(3) 0.0341(3) 0.015(2) Uiso 1 1 d . . .
O14 O 0.1805(4) -0.0193(4) 0.0798(3) 0.027(3) Uiso 1 1 d . . .
O15 O 0.2217(4) 0.0536(4) 0.0526(3) 0.019(3) Uiso 1 1 d . . .
O16 O 0.1803(4) 0.1015(4) -0.0023(3) 0.027(3) Uiso 1 1 d . . .
O17 O 0.2725(4) 0.1284(4) -0.0123(3) 0.020(3) Uiso 1 1 d . . .
O18 O 0.3483(4) 0.1780(4) -0.0339(3) 0.024(3) Uiso 1 1 d . . .
O19 O 0.3977(3) 0.1357(3) 0.0185(3) 0.011(2) Uiso 1 1 d . . .
O20 O 0.4944(4) 0.1256(4) 0.0126(3) 0.020(3) Uiso 1 1 d . . .
O21 O 0.4788(4) 0.0562(3) 0.0563(3) 0.013(2) Uiso 1 1 d . . .
O22 O 0.4932(4) -0.0089(3) 0.1043(3) 0.014(2) Uiso 1 1 d . . .
O23 O 0.3966(4) -0.0026(3) 0.1120(3) 0.016(2) Uiso 1 1 d . . .
O24 O 0.3484(4) -0.0761(4) 0.1354(3) 0.023(3) Uiso 1 1 d . . .
O25 O 0.2716(4) -0.0382(4) 0.1005(3) 0.021(3) Uiso 1 1 d . . .
O26 O 0.3123(4) 0.0312(3) 0.0817(3) 0.017(3) Uiso 1 1 d . . .
O27 O 0.3882(3) 0.0646(3) 0.0650(3) 0.011(2) Uiso 1 1 d . . .
O28 O 0.3116(4) 0.0924(3) 0.0408(3) 0.014(2) Uiso 1 1 d . A .
O29 O 0.2288(4) 0.1380(4) 0.0501(4) 0.029(3) Uiso 1 1 d . A .
O30 O 0.2286(4) 0.0345(4) 0.1209(3) 0.023(3) Uiso 1 1 d . . .
O31 O 0.3212(4) 0.1794(4) 0.0328(3) 0.021(3) Uiso 1 1 d . A .
O32 O 0.3215(4) 0.0048(4) 0.1516(3) 0.023(3) Uiso 1 1 d . . .
O33 O 0.4509(4) 0.1305(3) 0.0765(3) 0.017(2) Uiso 1 1 d . . .
O34 O 0.4491(4) 0.0666(4) 0.1204(3) 0.028(3) Uiso 1 1 d . . .
O35 O 0.5214(6) 0.1250 0.1250 0.020(4) Uiso 1 2 d S . .
O1W O 0.3807(12) 0.1250 0.1250 0.093(10) Uiso 1 2 d S . .
O2W O 0.1705(17) 0.2402(15) 0.0753(14) 0.026(12) Uiso 0.25 1 d P A .
O3W O 0.1030(5) 0.2535(4) 0.0035(4) 0.031(3) Uiso 1 1 d . . .
O4WA O 0.1970(14) 0.1908(12) -0.0431(11) 0.071(11) Uiso 0.50 1 d P A 1
O4WB O 0.1531(17) 0.1824(15) -0.0417(13) 0.098(15) Uiso 0.50 1 d P A 2
O5W O 0.1250 0.1250 0.0764(11) 0.041(11) Uiso 0.50 2 d SP . .
O6W O 0.1850(5) -0.1075(5) 0.0691(4) 0.044(4) Uiso 1 1 d . . .
O7W O 0.3032(5) -0.1517(4) 0.1087(4) 0.040(4) Uiso 1 1 d . . .
O8W O 0.3441(5) -0.1754(5) -0.0731(4) 0.046(4) Uiso 1 1 d . . .
O9W O 0.4282(6) 0.2996(5) 0.0658(4) 0.052(4) Uiso 1 1 d . . .
O10W O 0.2043(9) 0.1250 0.1250 0.058(7) Uiso 1 2 d S . .
O11W O 0.1250 0.0172(11) 0.1250 0.025(8) Uiso 0.50 2 d SP . .
O12W O 0.3227(7) -0.0311(6) -0.1146(5) 0.070(6) Uiso 1 1 d . . .
O13W O 0.2634(5) 0.0734(4) 0.9179(4) 0.032(3) Uiso 1 1 d . . .
O14W O 0.2427(12) 0.1436(10) 0.9161(9) 0.055(9) Uiso 0.50 1 d P . .
O15W O 0.3750 0.1026(9) 0.8750 0.081(9) Uiso 1 2 d S . .
O16W O 0.3750 0.8750 0.1895(5) 0.035(5) Uiso 1 2 d S . .
O17W O 0.2442(5) 0.2273(5) 0.0542(4) 0.043(4) Uiso 1 1 d . A .
P1 P 0.33871(13) 0.05361(13) 0.05255(12) 0.0114(8) Uiso 1 1 d . A .
W1 W 0.44722(2) 0.01987(2) 0.08817(2) 0.01417(16) Uani 1 1 d . . .
W2 W 0.44755(2) 0.10162(2) 0.031885(19) 0.01405(16) Uani 1 1 d . . .
W3 W 0.33498(2) 0.14447(2) -0.00028(2) 0.01789(17) Uani 1 1 d . A .
W4 W 0.23391(2) 0.09811(2) 0.02018(2) 0.01941(17) Uani 1 1 d . . .
W5 W 0.23351(2) 0.00684(2) 0.08182(2) 0.02010(17) Uani 1 1 d . . .
W6 W 0.33459(2) -0.02732(2) 0.11581(2) 0.01653(16) Uani 1 1 d . . .
W7 W 0.38268(2) -0.04397(2) 0.02373(2) 0.01485(16) Uani 1 1 d . . .
W8 W 0.27967(2) -0.00667(2) -0.00950(2) 0.01696(17) Uani 1 1 d . A .
W9 W 0.38253(2) 0.03953(2) -0.03301(2) 0.01635(16) Uani 1 1 d . . .

loop_
_atom_site_aniso_label
_atom_site_aniso_U_11
_atom_site_aniso_U_22
_atom_site_aniso_U_33
_atom_site_aniso_U_23
_atom_site_aniso_U_13
_atom_site_aniso_U_12
Au1 0.0142(4) 0.0172(5) 0.0243(6) -0.0056(4) 0.000 0.000
K1 0.013(2) 0.018(3) 0.024(3) -0.005(2) 0.002(2) -0.0029(18)
K2 0.0144(15) 0.022(2) 0.023(2) -0.0042(17) 0.0008(15) 0.0005(14)
K4 0.0174(16) 0.0187(19) 0.030(3) -0.0034(18) -0.0024(16) -0.0055(14)
K5 0.021(2) 0.075(4) 0.043(3) -0.022(3) 0.005(2) -0.007(2)
K6 0.028(4) 0.014(4) 0.033(5) -0.004(4) -0.010(4) 0.010(3)
K7 0.042(4) 0.022(4) 0.013(5) -0.004(4) 0.007(4) -0.013(3)
W1 0.0111(3) 0.0118(3) 0.0195(4) -0.0028(3) 0.0002(3) -0.0031(2)
W2 0.0120(3) 0.0121(3) 0.0180(4) -0.0019(3) 0.0007(3) -0.0029(2)
W3 0.0159(3) 0.0150(4) 0.0227(5) 0.0015(3) -0.0007(3) 0.0007(2)
W4 0.0117(3) 0.0196(4) 0.0270(5) -0.0025(3) -0.0011(3) 0.0019(2)
W5 0.0110(3) 0.0234(4) 0.0259(5) -0.0006(3) 0.0012(3) -0.0045(3)
W6 0.0134(3) 0.0149(3) 0.0213(4) 0.0013(3) 0.0003(3) -0.0048(2)
W7 0.0099(3) 0.0119(3) 0.0228(4) -0.0041(3) -0.0003(3) -0.0020(2)
W8 0.0097(3) 0.0166(3) 0.0247(5) -0.0035(3) -0.0022(3) -0.0025(2)
W9 0.0122(3) 0.0173(4) 0.0195(4) -0.0031(3) -0.0004(3) -0.0025(2)

loop_
_atom_type_symbol
_atom_type_description
_atom_type_scat_dispersion_real
_atom_type_scat_dispersion_imag
_atom_type_scat_source
O O 0.0106 0.0060 'International Tables Vol C Tables 4.2.6.8 and 6.1.1.4'
H H 0.0000 0.0000 'International Tables Vol C Tables 4.2.6.8 and 6.1.1.4'
P P 0.1023 0.0942 'International Tables Vol C Tables 4.2.6.8 and 6.1.1.4'
K K 0.2009 0.2494 'International Tables Vol C Tables 4.2.6.8 and 6.1.1.4'
W W -0.8490 6.8722 'International Tables Vol C Tables 4.2.6.8 and 6.1.1.4'
Au Au -2.0133 8.8022 'International Tables Vol C Tables 4.2.6.8 and 6.1.1.4'

loop_
_geom_angle_atom_site_label_1
_geom_angle_atom_site_label_2
_geom_angle_atom_site_label_3
_geom_angle
_geom_angle_site_symmetry_1
_geom_angle_site_symmetry_3
O35 Au1 O33 98.5(3) . .
O35 Au1 O33 98.5(3) . 8_544
O33 Au1 O33 163.1(7) . 8_544
O35 Au1 O34 100.0(4) . 8_544
O33 Au1 O34 88.5(5) . 8_544
O33 Au1 O34 88.5(5) 8_544 8_544
O35 Au1 O34 100.0(4) . .
O33 Au1 O34 88.5(5) . .
O33 Au1 O34 88.5(5) 8_544 .
O34 Au1 O34 160.0(8) 8_544 .
O35 Au1 O1W 180.000(1) . .
O33 Au1 O1W 81.5(3) . .
O33 Au1 O1W 81.5(3) 8_544 .
O34 Au1 O1W 80.0(4) 8_544 .
O34 Au1 O1W 80.0(4) . .
O35 Au1 K5 41.69(7) . 18_665
O33 Au1 K5 58.3(3) . 18_665
O33 Au1 K5 138.2(3) 8_544 18_665
O34 Au1 K5 87.7(4) 8_544 18_665
O34 Au1 K5 107.4(4) . 18_665
O1W Au1 K5 138.31(7) . 18_665
O35 Au1 K5 41.69(7) . 19_656
O33 Au1 K5 138.2(3) . 19_656
O33 Au1 K5 58.3(3) 8_544 19_656
O34 Au1 K5 107.4(4) 8_544 19_656
O34 Au1 K5 87.7(4) . 19_656
O1W Au1 K5 138.31(7) . 19_656
K5 Au1 K5 83.38(14) 18_665 19_656
O35 Au1 K2 114.23(5) . .
O33 Au1 K2 46.0(3) . .
O33 Au1 K2 125.0(3) 8_544 .
O34 Au1 K2 44.8(4) 8_544 .
O34 Au1 K2 124.6(4) . .
O1W Au1 K2 65.77(5) . .
K5 Au1 K2 77.45(9) 18_665 .
K5 Au1 K2 146.11(10) 19_656 .
O35 Au1 K2 114.23(5) . 8_544
O33 Au1 K2 125.0(3) . 8_544
O33 Au1 K2 46.0(3) 8_544 8_544
O34 Au1 K2 124.6(4) 8_544 8_544
O34 Au1 K2 44.8(4) . 8_544
O1W Au1 K2 65.77(5) . 8_544
K5 Au1 K2 146.11(10) 18_665 8_544
K5 Au1 K2 77.45(9) 19_656 8_544
K2 Au1 K2 131.55(10) . 8_544
O8 K1 O8 180.0(6) 17_655 .
O8 K1 O5 123.3(3) 17_655 .
O8 K1 O5 56.7(3) . .
O8 K1 O5 56.7(3) 17_655 17_655
O8 K1 O5 123.3(3) . 17_655
O5 K1 O5 180.0(6) . 17_655
O8 K1 O7 68.8(3) 17_655 17_655
O8 K1 O7 111.2(3) . 17_655
O5 K1 O7 124.1(3) . 17_655
O5 K1 O7 55.9(3) 17_655 17_655
O8 K1 O7 111.2(3) 17_655 .
O8 K1 O7 68.8(3) . .
O5 K1 O7 55.9(3) . .
O5 K1 O7 124.1(3) 17_655 .
O7 K1 O7 180.0(5) 17_655 .
O8 K1 O21 55.2(3) 17_655 17_655
O8 K1 O21 124.8(3) . 17_655
O5 K1 O21 85.7(3) . 17_655
O5 K1 O21 94.3(3) 17_655 17_655
O7 K1 O21 55.7(3) 17_655 17_655
O7 K1 O21 124.3(3) . 17_655
O8 K1 O21 124.8(3) 17_655 .
O8 K1 O21 55.2(3) . .
O5 K1 O21 94.3(3) . .
O5 K1 O21 85.7(3) 17_655 .
O7 K1 O21 124.3(3) 17_655 .
O7 K1 O21 55.7(3) . .
O21 K1 O21 180.0(6) 17_655 .
O8 K1 W7 30.5(2) 17_655 17_655
O8 K1 W7 149.5(2) . 17_655
O5 K1 W7 149.6(2) . 17_655
O5 K1 W7 30.4(2) 17_655 17_655
O7 K1 W7 69.8(2) 17_655 17_655
O7 K1 W7 110.2(2) . 17_655
O21 K1 W7 82.1(2) 17_655 17_655
O21 K1 W7 97.9(2) . 17_655
O8 K1 W7 149.5(2) 17_655 .
O8 K1 W7 30.5(2) . .
O5 K1 W7 30.4(2) . .
O5 K1 W7 149.6(2) 17_655 .
O7 K1 W7 110.2(2) 17_655 .
O7 K1 W7 69.8(2) . .
O21 K1 W7 97.9(2) 17_655 .
O21 K1 W7 82.1(2) . .
W7 K1 W7 180.00(3) 17_655 .
O8 K1 W1 28.7(2) 17_655 17_655
O8 K1 W1 151.3(2) . 17_655
O5 K1 W1 98.5(2) . 17_655
O5 K1 W1 81.5(2) 17_655 17_655
O7 K1 W1 68.6(3) 17_655 17_655
O7 K1 W1 111.4(3) . 17_655
O21 K1 W1 29.9(2) 17_655 17_655
O21 K1 W1 150.1(2) . 17_655
W7 K1 W1 58.983(15) 17_655 17_655
W7 K1 W1 121.017(15) . 17_655
O8 K1 W1 151.3(2) 17_655 .
O8 K1 W1 28.7(2) . .
O5 K1 W1 81.5(2) . .
O5 K1 W1 98.5(2) 17_655 .
O7 K1 W1 111.4(3) 17_655 .
O7 K1 W1 68.6(3) . .
O21 K1 W1 150.1(2) 17_655 .
O21 K1 W1 29.9(2) . .
W7 K1 W1 121.017(15) 17_655 .
W7 K1 W1 58.983(15) . .
W1 K1 W1 180.000(19) 17_655 .
O1 K2 O9W 73.8(4) 18_665 .
O1 K2 O32 154.2(4) 18_665 8_544
O9W K2 O32 80.5(4) . 8_544
O1 K2 O3W 72.1(4) 18_665 29
O9W K2 O3W 69.2(4) . 29
O32 K2 O3W 101.2(4) 8_544 29
O1 K2 O31 127.9(4) 18_665 .
O9W K2 O31 122.8(4) . .
O32 K2 O31 69.1(3) 8_544 .
O3W K2 O31 70.9(4) 29 .
O1 K2 O34 86.2(4) 18_665 8_544
O9W K2 O34 101.5(4) . 8_544
O32 K2 O34 96.6(4) 8_544 8_544
O3W K2 O34 158.0(4) 29 8_544
O31 K2 O34 128.4(4) . 8_544
O1 K2 O33 72.0(3) 18_665 .
O9W K2 O33 138.5(4) . .
O32 K2 O33 129.6(4) 8_544 .
O3W K2 O33 119.9(4) 29 .
O31 K2 O33 96.8(3) . .
O34 K2 O33 53.7(3) 8_544 .
O1 K2 O19 83.1(3) 18_665 .
O9W K2 O19 142.3(4) . .
O32 K2 O19 120.1(3) 8_544 .
O3W K2 O19 75.6(3) 29 .
O31 K2 O19 53.1(3) . .
O34 K2 O19 106.3(3) 8_544 .
O33 K2 O19 53.6(3) . .
O1 K2 O23 112.7(3) 18_665 8_544
O9W K2 O23 66.7(4) . 8_544
O32 K2 O23 52.7(3) 8_544 8_544
O3W K2 O23 131.5(4) 29 8_544
O31 K2 O23 119.2(3) . 8_544
O34 K2 O23 53.5(3) 8_544 8_544
O33 K2 O23 106.4(3) . 8_544
O19 K2 O23 151.0(3) . 8_544
O1 K2 W3 105.0(3) 18_665 .
O9W K2 W3 131.3(4) . .
O32 K2 W3 93.7(3) 8_544 .
O3W K2 W3 64.7(3) 29 .
O31 K2 W3 24.6(2) . .
O34 K2 W3 127.2(3) 8_544 .
O33 K2 W3 80.5(2) . .
O19 K2 W3 29.90(19) . .
O23 K2 W3 142.1(2) 8_544 .
O1 K2 K7 159.6(3) 18_665 .
O9W K2 K7 126.6(4) . .
O32 K2 K7 46.1(3) 8_544 .
O3W K2 K7 113.5(3) 29 .
O31 K2 K7 45.5(3) . .
O34 K2 K7 88.2(3) 8_544 .
O33 K2 K7 88.9(3) . .
O19 K2 K7 79.7(2) . .
O23 K2 K7 79.1(2) 8_544 .
W3 K2 K7 63.60(13) . .
O1 K2 W6 134.1(3) 18_665 8_544
O9W K2 W6 66.5(3) . 8_544
O32 K2 W6 24.6(2) 8_544 8_544
O3W K2 W6 112.0(3) 29 8_544
O31 K2 W6 93.6(3) . 8_544
O34 K2 W6 80.1(3) 8_544 8_544
O33 K2 W6 127.6(3) . 8_544
O19 K2 W6 142.8(2) . 8_544
O23 K2 W6 29.5(2) 8_544 8_544
W3 K2 W6 118.24(9) . 8_544
K7 K2 W6 63.78(13) . 8_544
O20 K4 O2 71.4(4) 30 2_545
O20 K4 O6W 82.4(4) 30 .
O2 K4 O6W 133.5(4) 2_545 .
O20 K4 O7W 131.9(4) 30 .
O2 K4 O7W 80.7(4) 2_545 .
O6W K4 O7W 90.0(5) . .
O20 K4 O13 87.8(4) 30 .
O2 K4 O13 131.6(4) 2_545 .
O6W K4 O13 83.1(4) . .
O7W K4 O13 138.5(4) . .
O20 K4 O11 129.0(4) 30 .
O2 K4 O11 91.7(3) 2_545 .
O6W K4 O11 133.9(4) . .
O7W K4 O11 89.2(4) . .
O13 K4 O11 67.9(3) . .
O20 K4 O25 139.9(4) 30 .
O2 K4 O25 144.4(4) 2_545 .
O6W K4 O25 77.5(4) . .
O7W K4 O25 82.8(4) . .
O13 K4 O25 55.7(3) . .
O11 K4 O25 56.7(3) . .
O20 K4 O6 73.1(3) 30 .
O2 K4 O6 77.1(3) 2_545 .
O6W K4 O6 131.1(4) . .
O7W K4 O6 137.5(4) . .
O13 K4 O6 54.9(3) . .
O11 K4 O6 56.1(3) . .
O25 K4 O6 94.9(3) . .
O20 K4 W7 100.7(3) 30 .
O2 K4 W7 72.9(2) 2_545 .
O6W K4 W7 151.5(3) . .
O7W K4 W7 107.6(3) . .
O13 K4 W7 68.7(2) . .
O11 K4 W7 29.4(2) . .
O25 K4 W7 82.6(2) . .
O6 K4 W7 30.9(2) . .
O20 K4 W8 70.9(3) 30 .
O2 K4 W8 105.0(3) 2_545 .
O6W K4 W8 101.5(3) . .
O7W K4 W8 156.2(3) . .
O13 K4 W8 27.2(2) . .
O11 K4 W8 67.7(2) . .
O25 K4 W8 79.6(3) . .
O6 K4 W8 30.6(2) . .
W7 K4 W8 54.38(6) . .
O20 K4 W6 154.1(3) 30 .
O2 K4 W6 115.6(3) 2_545 .
O6W K4 W6 104.8(3) . .
O7W K4 W6 73.7(3) . .
O13 K4 W6 68.8(2) . .
O11 K4 W6 32.1(2) . .
O25 K4 W6 28.9(2) . .
O6 K4 W6 84.0(2) . .
W7 K4 W6 61.23(6) . .
W8 K4 W6 83.20(7) . .
O20 K4 W5 112.3(3) 30 .
O2 K4 W5 156.6(3) 2_545 .
O6W K4 W5 69.0(3) . .
O7W K4 W5 108.8(3) . .
O13 K4 W5 31.2(2) . .
O11 K4 W5 67.7(2) . .
O25 K4 W5 27.7(2) . .
O6 K4 W5 82.0(2) . .
W7 K4 W5 83.85(8) . .
W8 K4 W5 57.95(6) . .
W6 K4 W5 51.06(5) . .
O8W K5 O35 73.8(4) . 30
O8W K5 O6 123.3(5) . .
O35 K5 O6 162.0(4) 30 .
O8W K5 O20 93.2(4) . 30
O35 K5 O20 102.4(4) 30 30
O6 K5 O20 73.2(4) . 30
O8W K5 O8W 82.6(5) . 2_545
O35 K5 O8W 110.2(5) 30 2_545
O6 K5 O8W 79.8(4) . 2_545
O20 K5 O8W 144.4(5) 30 2_545
O8W K5 O12W 121.5(5) . .
O35 K5 O12W 72.2(4) 30 .
O6 K5 O12W 99.6(5) . .
O20 K5 O12W 139.7(5) 30 .
O8W K5 O12W 66.9(5) 2_545 .
O8W K5 O1 156.5(4) . .
O35 K5 O1 103.3(4) 30 .
O6 K5 O1 58.8(3) . .
O20 K5 O1 64.2(3) 30 .
O8W K5 O1 119.3(4) 2_545 .
O12W K5 O1 78.0(5) . .
O8W K5 O33 96.7(4) . 30
O35 K5 O33 53.3(4) 30 30
O6 K5 O33 114.5(3) . 30
O20 K5 O33 53.1(3) 30 30
O8W K5 O33 162.4(4) 2_545 30
O12W K5 O33 99.3(5) . 30
O1 K5 O33 65.1(3) . 30
O8W K5 W8 154.2(4) . .
O35 K5 W8 129.4(3) 30 .
O6 K5 W8 32.6(2) . .
O20 K5 W8 72.6(3) 30 .
O8W K5 W8 96.4(3) 2_545 .
O12W K5 W8 80.7(4) . .
O1 K5 W8 28.0(2) . .
O33 K5 W8 91.8(2) 30 .
O8W K5 W2 87.2(4) . 30
O35 K5 W2 77.7(3) 30 30
O6 K5 W2 96.4(3) . 30
O20 K5 W2 24.7(2) 30 30
O8W K5 W2 164.7(4) 2_545 30
O12W K5 W2 128.5(4) . 30
O1 K5 W2 69.5(2) . 30
O33 K5 W2 30.7(2) 30 30
W8 K5 W2 87.74(10) . 30
O8W K5 Au1 87.6(4) . 30
O35 K5 Au1 24.6(3) 30 30
O6 K5 Au1 140.2(3) . 30
O20 K5 Au1 81.5(3) 30 30
O8W K5 Au1 133.3(4) 2_545 30
O12W K5 Au1 80.3(4) . 30
O1 K5 Au1 82.7(3) . 30
O33 K5 Au1 29.5(2) 30 30
W8 K5 Au1 110.57(12) . 30
W2 K5 Au1 57.29(7) 30 30
O8W K5 K5 43.9(3) . 2_545
O35 K5 K5 103.0(3) 30 2_545
O6 K5 K5 94.3(2) . 2_545
O20 K5 K5 118.0(3) 30 2_545
O8W K5 K5 41.2(3) 2_545 2_545
O12W K5 K5 101.9(4) . 2_545
O1 K5 K5 152.2(3) . 2_545
O33 K5 K5 140.5(3) 30 2_545
W8 K5 K5 124.24(14) . 2_545
W2 K5 K5 125.4(2) 30 2_545
Au1 K5 K5 124.90(15) 30 2_545
O4WB K6 O16 69.7(12) . 14_445
O4WB K6 O2W 134.4(16) . .
O16 K6 O2W 135.6(11) 14_445 .
O4WB K6 O3W 74.0(11) . .
O16 K6 O3W 78.9(4) 14_445 .
O2W K6 O3W 76.2(11) . .
O4WB K6 O5W 135.9(13) . .
O16 K6 O5W 78.2(6) 14_445 .
O2W K6 O5W 89.7(13) . .
O3W K6 O5W 128.8(4) . .
O4WB K6 O29 108.1(12) . .
O16 K6 O29 126.7(5) 14_445 .
O2W K6 O29 85.5(11) . .
O3W K6 O29 154.0(5) . .
O5W K6 O29 68.4(3) . .
O4WB K6 O16 68.5(11) . .
O16 K6 O16 76.5(5) 14_445 .
O2W K6 O16 141.4(11) . .
O3W K6 O16 140.3(5) . .
O5W K6 O16 75.2(6) . .
O29 K6 O16 55.9(4) . .
O4WB K6 O4WA 25.9(12) . .
O16 K6 O4WA 95.0(9) 14_445 .
O2W K6 O4WA 117.7(14) . .
O3W K6 O4WA 83.6(8) . .
O5W K6 O4WA 143.4(9) . .
O29 K6 O4WA 88.9(9) . .
O16 K6 O4WA 68.2(8) . .
O4WB K6 O17W 108.4(12) . .
O16 K6 O17W 177.0(5) 14_445 .
O2W K6 O17W 44.0(11) . .
O3W K6 O17W 98.4(4) . .
O5W K6 O17W 104.6(6) . .
O29 K6 O17W 55.9(4) . .
O16 K6 O17W 105.2(4) . .
O4WA K6 O17W 83.4(9) . .
O4WB K6 W4 85.8(11) . .
O16 K6 W4 104.2(3) 14_445 .
O2W K6 W4 112.9(11) . .
O3W K6 W4 157.2(4) . .
O5W K6 W4 73.4(3) . .
O29 K6 W4 27.6(3) . .
O16 K6 W4 28.9(3) . .
O4WA K6 W4 73.6(8) . .
O17W K6 W4 77.9(3) . .
O4WB K6 K6 90.7(11) . 14_445
O16 K6 K6 47.8(3) 14_445 14_445
O2W K6 K6 134.8(11) . 14_445
O3W K6 K6 126.3(4) . 14_445
O5W K6 K6 45.2(7) . 14_445
O29 K6 K6 79.7(3) . 14_445
O16 K6 K6 44.1(3) . 14_445
O4WA K6 K6 104.5(8) . 14_445
O17W K6 K6 135.0(4) . 14_445
W4 K6 K6 62.99(19) . 14_445
O4WB K6 W4 89.5(11) . 14_445
O16 K6 W4 22.4(3) 14_445 14_445
O2W K6 W4 114.0(11) . 14_445
O3W K6 W4 73.7(3) . 14_445
O5W K6 W4 67.8(3) . 14_445
O29 K6 W4 131.4(4) . 14_445
O16 K6 W4 93.2(3) . 14_445
O4WA K6 W4 115.4(8) . 14_445
O17W K6 W4 157.9(4) . 14_445
W4 K6 W4 117.3(2) . 14_445
K6 K6 W4 54.60(19) 14_445 14_445
O30 K7 O29 94.0(5) 8_544 .
O30 K7 O31 118.6(5) 8_544 .
O29 K7 O31 67.5(4) . .
O30 K7 O32 67.8(4) 8_544 8_544
O29 K7 O32 118.3(5) . 8_544
O31 K7 O32 71.7(4) . 8_544
O30 K7 O10W 64.9(4) 8_544 .
O29 K7 O10W 65.1(4) . .
O31 K7 O10W 132.6(4) . .
O32 K7 O10W 132.8(4) 8_544 .
O30 K7 O17W 61.9(4) 8_544 .
O29 K7 O17W 60.9(4) . .
O31 K7 O17W 58.0(4) . .
O32 K7 O17W 58.5(4) 8_544 .
O10W K7 O17W 97.2(5) . .
O30 K7 O1W 132.2(4) 8_544 .
O29 K7 O1W 131.9(4) . .
O31 K7 O1W 94.6(4) . .
O32 K7 O1W 94.8(4) 8_544 .
O10W K7 O1W 117.5(5) . .
O17W K7 O1W 145.3(5) . .
O30 K7 K7 103.1(4) 8_544 8_544
O29 K7 K7 103.1(4) . 8_544
O31 K7 K7 137.4(5) . 8_544
O32 K7 K7 137.8(5) 8_544 8_544
O10W K7 K7 57.6(3) . 8_544
O17W K7 K7 154.8(3) . 8_544
O1W K7 K7 59.8(4) . 8_544
O30 K7 O28 149.6(5) 8_544 .
O29 K7 O28 55.6(4) . .
O31 K7 O28 54.9(3) . .
O32 K7 O28 124.6(4) 8_544 .
O10W K7 O28 97.0(3) . .
O17W K7 O28 99.0(4) . .
O1W K7 O28 77.3(3) . .
K7 K7 O28 84.8(4) 8_544 .
O30 K7 O26 56.0(4) 8_544 8_544
O29 K7 O26 150.0(5) . 8_544
O31 K7 O26 124.3(4) . 8_544
O32 K7 O26 54.8(4) 8_544 8_544
O10W K7 O26 97.6(3) . 8_544
O17W K7 O26 100.0(4) . 8_544
O1W K7 O26 77.3(3) . 8_544
K7 K7 O26 85.3(4) 8_544 8_544
O28 K7 O26 154.3(4) . 8_544
O30 K7 K2 115.5(3) 8_544 .
O29 K7 K2 115.2(4) . .
O31 K7 K2 47.8(3) . .
O32 K7 K2 47.7(3) 8_544 .
O10W K7 K2 179.3(4) . .
O17W K7 K2 83.5(3) . .
O1W K7 K2 61.9(4) . .
K7 K7 K2 121.70(14) 8_544 .
O28 K7 K2 82.8(3) . .
O26 K7 K2 82.3(3) 8_544 .
O30 K7 W4 113.2(4) 8_544 .
O29 K7 W4 19.5(3) . .
O31 K7 W4 61.9(3) . .
O32 K7 W4 126.9(4) 8_544 .
O10W K7 W4 73.40(19) . .
O17W K7 W4 75.1(3) . .
O1W K7 W4 112.6(2) . .
K7 K7 W4 95.0(3) 8_544 .
O28 K7 W4 36.4(2) . .
O26 K7 W4 168.8(3) 8_544 .
K2 K7 W4 106.8(2) . .
W8 O1 K2 145.9(6) . 30
W8 O1 K5 98.4(5) . .
K2 O1 K5 115.7(4) 30 .
W7 O2 K4 144.1(6) . 2_545
W9 O4 W8 123.2(6) . .
W9 O5 W7 123.5(5) . .
W9 O5 K1 105.9(4) . .
W7 O5 K1 103.5(4) . .
W7 O6 W8 124.5(6) . .
W7 O6 K5 130.0(5) . .
W8 O6 K5 98.1(4) . .
W7 O6 K4 96.2(4) . .
W8 O6 K4 100.5(4) . .
K5 O6 K4 100.8(4) . .
W2 O7 W9 146.9(7) . .
W2 O7 K1 106.0(5) . .
W9 O7 K1 104.6(5) . .
W1 O8 W7 147.9(6) . .
W1 O8 K1 106.6(4) . .
W7 O8 K1 104.0(4) . .
W9 O9 W3 156.2(7) . .
P1 O10 W7 125.7(6) . .
P1 O10 W8 122.8(6) . .
W7 O10 W8 91.7(4) . .
P1 O10 W9 124.4(6) . .
W7 O10 W9 91.6(4) . .
W8 O10 W9 90.7(4) . .
W7 O11 W6 155.7(6) . .
W7 O11 K4 100.9(5) . .
W6 O11 K4 101.5(4) . .
W8 O12 W4 146.4(7) . .
W8 O13 W5 144.6(6) . .
W8 O13 K4 108.2(5) . .
W5 O13 K4 104.8(4) . .
W5 O15 W4 158.8(6) . .
W4 O16 K6 121.4(6) . 14_445
W4 O16 K6 98.2(5) . .
K6 O16 K6 88.1(4) 14_445 .
W3 O17 W4 121.0(6) . .
W2 O19 W3 152.5(6) . .
W2 O19 K2 104.7(4) . .
W3 O19 K2 99.4(4) . .
W2 O20 K4 142.1(6) . 18_665
W2 O20 K5 111.6(6) . 18_665
K4 O20 K5 106.3(4) 18_665 18_665
W1 O21 W2 122.7(5) . .
W1 O21 K1 101.7(4) . .
W2 O21 K1 101.6(4) . .
W1 O23 W6 154.8(7) . .
W1 O23 K2 102.8(4) . 8_544
W6 O23 K2 99.8(4) . 8_544
W6 O25 W5 120.2(6) . .
W6 O25 K4 105.6(5) . .
W5 O25 K4 109.3(5) . .
P1 O26 W6 129.8(6) . .
P1 O26 W5 128.5(7) . .
W6 O26 W5 89.8(4) . .
P1 O26 K7 115.6(6) . 8_544
W6 O26 K7 92.7(4) . 8_544
W5 O26 K7 89.0(4) . 8_544
P1 O27 W1 129.3(6) . .
P1 O27 W2 126.5(6) . .
W1 O27 W2 89.4(3) . .
P1 O28 W4 129.6(6) . .
P1 O28 W3 128.0(6) . .
W4 O28 W3 89.5(4) . .
P1 O28 K7 117.0(6) . .
W4 O28 K7 89.4(3) . .
W3 O28 K7 92.2(3) . .
W4 O29 K7 129.3(7) . .
W4 O29 K6 102.1(6) . .
K7 O29 K6 127.5(5) . .
W5 O30 K7 129.2(6) . 8_544
W3 O31 K7 128.5(6) . .
W3 O31 K2 111.3(5) . .
K7 O31 K2 86.7(4) . .
W6 O32 K7 127.4(6) . 8_544
W6 O32 K2 112.1(5) . 8_544
K7 O32 K2 86.3(4) 8_544 8_544
Au1 O33 W2 146.0(6) . .
Au1 O33 K2 106.6(5) . .
W2 O33 K2 105.8(5) . .
Au1 O33 K5 92.2(4) . 18_665
W2 O33 K5 90.5(4) . 18_665
K2 O33 K5 102.7(3) . 18_665
Au1 O34 W1 144.9(8) . .
Au1 O34 K2 107.7(5) . 8_544
W1 O34 K2 106.5(5) . 8_544
Au1 O35 K5 113.8(3) . 18_665
Au1 O35 K5 113.8(3) . 19_656
K5 O35 K5 132.5(6) 18_665 19_656
Au1 O1W K7 149.8(4) . .
Au1 O1W K7 149.8(4) . 8_544
K7 O1W K7 60.4(7) . 8_544
K6 O3W K2 128.5(5) . 29
K6 O5W K6 89.6(13) 14_445 .
K5 O8W K5 95.0(5) . 2_545
K7 O10W K7 64.7(6) . 8_544
K7 O17W K6 104.6(5) . .
O26 P1 O28 110.1(6) . .
O26 P1 O27 109.7(6) . .
O28 P1 O27 112.1(6) . .
O26 P1 O10 108.3(6) . .
O28 P1 O10 110.1(6) . .
O27 P1 O10 106.5(6) . .
O22 W1 O23 102.4(5) . .
O22 W1 O8 100.1(5) . .
O23 W1 O8 89.1(5) . .
O22 W1 O21 101.0(5) . .
O23 W1 O21 156.6(5) . .
O8 W1 O21 86.9(5) . .
O22 W1 O34 99.2(5) . .
O23 W1 O34 90.3(5) . .
O8 W1 O34 160.4(5) . .
O21 W1 O34 85.9(5) . .
O22 W1 O27 175.0(4) . .
O23 W1 O27 82.0(4) . .
O8 W1 O27 82.3(4) . .
O21 W1 O27 74.6(4) . .
O34 W1 O27 78.3(5) . .
O22 W1 K1 85.7(4) . .
O23 W1 K1 133.7(3) . .
O8 W1 K1 44.7(3) . .
O21 W1 K1 48.4(3) . .
O34 W1 K1 133.8(4) . .
O27 W1 K1 92.9(3) . .
O22 W1 K2 88.9(4) . 8_544
O23 W1 K2 49.7(4) . 8_544
O8 W1 K2 138.7(3) . 8_544
O21 W1 K2 131.1(3) . 8_544
O34 W1 K2 45.2(4) . 8_544
O27 W1 K2 92.2(3) . 8_544
K1 W1 K2 174.29(5) . 8_544
O20 W2 O19 102.7(5) . .
O20 W2 O7 100.0(5) . .
O19 W2 O7 90.3(5) . .
O20 W2 O33 97.5(5) . .
O19 W2 O33 90.2(5) . .
O7 W2 O33 162.0(5) . .
O20 W2 O21 100.4(5) . .
O19 W2 O21 156.8(4) . .
O7 W2 O21 87.8(5) . .
O33 W2 O21 84.7(5) . .
O20 W2 O27 172.6(5) . .
O19 W2 O27 83.8(4) . .
O7 W2 O27 83.4(4) . .
O33 W2 O27 78.8(4) . .
O21 W2 O27 73.0(4) . .
O20 W2 K1 86.1(4) . .
O19 W2 K1 135.7(3) . .
O7 W2 K1 45.5(4) . .
O33 W2 K1 132.2(3) . .
O21 W2 K1 48.1(3) . .
O27 W2 K1 91.7(2) . .
O20 W2 K5 43.7(4) . 18_665
O19 W2 K5 118.9(3) . 18_665
O7 W2 K5 134.9(4) . 18_665
O33 W2 K5 58.9(3) . 18_665
O21 W2 K5 77.3(3) . 18_665
O27 W2 K5 129.9(3) . 18_665
K1 W2 K5 97.50(9) . 18_665
O20 W2 K2 89.4(4) . .
O19 W2 K2 48.1(3) . .
O7 W2 K2 138.3(4) . .
O33 W2 K2 45.9(3) . .
O21 W2 K2 130.5(3) . .
O27 W2 K2 92.4(3) . .
K1 W2 K2 174.79(5) . .
K5 W2 K2 77.39(10) 18_665 .
O18 W3 O31 101.5(6) . .
O18 W3 O17 101.2(5) . .
O31 W3 O17 97.8(5) . .
O18 W3 O19 99.2(5) . .
O31 W3 O19 91.8(5) . .
O17 W3 O19 155.2(5) . .
O18 W3 O9 94.6(5) . .
O31 W3 O9 162.7(5) . .
O17 W3 O9 85.1(5) . .
O19 W3 O9 79.3(4) . .
O18 W3 O28 172.5(5) . .
O31 W3 O28 84.3(5) . .
O17 W3 O28 73.1(4) . .
O19 W3 O28 85.2(4) . .
O9 W3 O28 80.2(4) . .
O18 W3 K2 91.8(4) . .
O31 W3 K2 44.0(4) . .
O17 W3 K2 141.7(4) . .
O19 W3 K2 50.7(3) . .
O9 W3 K2 129.9(3) . .
O28 W3 K2 95.7(3) . .
O18 W3 K7 133.5(4) . .
O31 W3 K7 32.2(4) . .
O17 W3 K7 87.7(4) . .
O19 W3 K7 88.4(3) . .
O9 W3 K7 131.8(3) . .
O28 W3 K7 52.2(3) . .
K2 W3 K7 58.47(12) . .
O29 W4 O16 101.9(6) . .
O29 W4 O15 95.8(6) . .
O16 W4 O15 101.6(5) . .
O29 W4 O17 96.3(6) . .
O16 W4 O17 98.9(5) . .
O15 W4 O17 153.5(5) . .
O29 W4 O12 165.2(5) . .
O16 W4 O12 92.9(5) . .
O15 W4 O12 80.4(5) . .
O17 W4 O12 82.0(5) . .
O29 W4 O28 85.1(5) . .
O16 W4 O28 170.3(5) . .
O15 W4 O28 84.2(4) . .
O17 W4 O28 73.4(4) . .
O12 W4 O28 80.3(4) . .
O29 W4 K6 50.2(5) . .
O16 W4 K6 53.0(4) . .
O15 W4 K6 113.5(4) . .
O17 W4 K6 92.3(4) . .
O12 W4 K6 144.3(3) . .
O28 W4 K6 131.8(3) . .
O29 W4 K6 94.1(4) . 14_445
O16 W4 K6 36.2(4) . 14_445
O15 W4 K6 67.2(3) . 14_445
O17 W4 K6 135.1(4) . 14_445
O12 W4 K6 97.5(3) . 14_445
O28 W4 K6 151.2(3) . 14_445
K6 W4 K6 62.4(2) . 14_445
O29 W4 K7 31.3(5) . .
O16 W4 K7 133.1(4) . .
O15 W4 K7 87.5(4) . .
O17 W4 K7 90.6(4) . .
O12 W4 K7 133.9(3) . .
O28 W4 K7 54.2(3) . .
K6 W4 K7 81.05(18) . .
K6 W4 K7 118.28(17) 14_445 .
O14 W5 O30 102.2(6) . .
O14 W5 O15 101.3(5) . .
O30 W5 O15 95.5(5) . .
O14 W5 O25 98.7(5) . .
O30 W5 O25 95.9(5) . .
O15 W5 O25 154.3(5) . .
O14 W5 O13 92.5(5) . .
O30 W5 O13 165.3(5) . .
O15 W5 O13 81.4(5) . .
O25 W5 O13 81.8(5) . .
O14 W5 O26 169.8(5) . .
O30 W5 O26 85.1(5) . .
O15 W5 O26 84.9(4) . .
O25 W5 O26 73.2(4) . .
O13 W5 O26 80.4(4) . .
O14 W5 K4 81.2(4) . .
O30 W5 K4 138.1(4) . .
O15 W5 K4 125.2(4) . .
O25 W5 K4 43.0(4) . .
O13 W5 K4 44.0(3) . .
O26 W5 K4 88.6(3) . .
O14 W5 K7 133.2(5) . 8_544
O30 W5 K7 31.0(4) . 8_544
O15 W5 K7 87.2(4) . 8_544
O25 W5 K7 90.8(4) . 8_544
O13 W5 K7 134.2(3) . 8_544
O26 W5 K7 54.5(3) . 8_544
K4 W5 K7 130.34(12) . 8_544
O32 W6 O24 103.3(6) . .
O32 W6 O25 98.2(5) . .
O24 W6 O25 100.3(5) . .
O32 W6 O23 91.1(5) . .
O24 W6 O23 100.5(5) . .
O25 W6 O23 154.5(5) . .
O32 W6 O11 162.2(5) . .
O24 W6 O11 93.4(5) . .
O25 W6 O11 84.6(5) . .
O23 W6 O11 79.7(4) . .
O32 W6 O26 85.1(5) . .
O24 W6 O26 170.5(5) . .
O25 W6 O26 73.9(4) . .
O23 W6 O26 83.4(4) . .
O11 W6 O26 78.7(4) . .
O32 W6 K4 142.5(4) . .
O24 W6 K4 79.4(4) . .
O25 W6 K4 45.5(4) . .
O23 W6 K4 125.6(3) . .
O11 W6 K4 46.4(3) . .
O26 W6 K4 91.2(3) . .
O32 W6 K2 43.3(4) . 8_544
O24 W6 K2 94.1(4) . 8_544
O25 W6 K2 141.3(4) . 8_544
O23 W6 K2 50.7(3) . 8_544
O11 W6 K2 130.4(3) . 8_544
O26 W6 K2 95.0(3) . 8_544
K4 W6 K2 172.13(8) . 8_544
O32 W6 K7 32.8(4) . 8_544
O24 W6 K7 136.0(4) . 8_544
O25 W6 K7 87.7(4) . 8_544
O23 W6 K7 87.4(3) . 8_544
O11 W6 K7 130.5(3) . 8_544
O26 W6 K7 52.3(3) . 8_544
K4 W6 K7 129.83(13) . 8_544
K2 W6 K7 58.04(13) 8_544 8_544
O2 W7 O11 105.3(5) . .
O2 W7 O6 103.2(5) . .
O11 W7 O6 93.9(5) . .
O2 W7 O5 99.8(5) . .
O11 W7 O5 154.1(5) . .
O6 W7 O5 86.6(5) . .
O2 W7 O8 99.6(5) . .
O11 W7 O8 85.2(5) . .
O6 W7 O8 156.5(5) . .
O5 W7 O8 84.3(4) . .
O2 W7 O10 171.2(5) . .
O11 W7 O10 82.9(4) . .
O6 W7 O10 72.6(4) . .
O5 W7 O10 72.5(4) . .
O8 W7 O10 84.1(4) . .
O2 W7 K4 87.6(4) . .
O11 W7 K4 49.7(3) . .
O6 W7 K4 52.9(4) . .
O5 W7 K4 139.4(3) . .
O8 W7 K4 134.2(3) . .
O10 W7 K4 95.6(3) . .
O2 W7 K1 83.2(4) . .
O11 W7 K1 130.5(3) . .
O6 W7 K1 132.3(3) . .
O5 W7 K1 46.1(3) . .
O8 W7 K1 45.5(3) . .
O10 W7 K1 93.9(2) . .
K4 W7 K1 170.31(6) . .
O1 W8 O12 103.1(5) . .
O1 W8 O13 105.0(5) . .
O12 W8 O13 94.3(5) . .
O1 W8 O6 99.1(5) . .
O12 W8 O6 156.2(5) . .
O13 W8 O6 88.1(5) . .
O1 W8 O4 96.5(5) . .
O12 W8 O4 88.7(5) . .
O13 W8 O4 157.0(5) . .
O6 W8 O4 80.3(5) . .
O1 W8 O10 165.8(5) . .
O12 W8 O10 85.6(4) . .
O13 W8 O10 85.3(4) . .
O6 W8 O10 71.0(4) . .
O4 W8 O10 72.2(4) . .
O1 W8 K5 53.6(4) . .
O12 W8 K5 145.2(4) . .
O13 W8 K5 115.3(3) . .
O6 W8 K5 49.3(3) . .
O4 W8 K5 71.3(3) . .
O10 W8 K5 113.3(3) . .
O1 W8 K4 89.4(4) . .
O12 W8 K4 138.9(4) . .
O13 W8 K4 44.6(3) . .
O6 W8 K4 48.9(3) . .
O4 W8 K4 129.1(3) . .
O10 W8 K4 91.3(3) . .
K5 W8 K4 72.33(11) . .
O3 W9 O9 102.8(5) . .
O3 W9 O4 101.2(5) . .
O9 W9 O4 95.5(5) . .
O3 W9 O5 101.7(5) . .
O9 W9 O5 154.3(5) . .
O4 W9 O5 87.2(5) . .
O3 W9 O7 100.2(5) . .
O9 W9 O7 84.4(5) . .
O4 W9 O7 158.0(5) . .
O5 W9 O7 83.7(5) . .
O3 W9 O10 171.8(5) . .
O9 W9 O10 84.3(4) . .
O4 W9 O10 73.6(4) . .
O5 W9 O10 72.0(4) . .
O7 W9 O10 84.5(4) . .
O3 W9 K1 86.6(4) . .
O9 W9 K1 129.7(3) . .
O4 W9 K1 131.5(3) . .
O5 W9 K1 44.6(3) . .
O7 W9 K1 45.4(3) . .
O10 W9 K1 92.1(2) . .

loop_
_geom_bond_atom_site_label_1
_geom_bond_atom_site_label_2
_geom_bond_distance
_geom_bond_site_symmetry_2
Au1 O35 1.738(16) .
Au1 O33 1.883(12) .
Au1 O33 1.883(12) 8_544
Au1 O34 1.898(12) 8_544
Au1 O34 1.898(12) .
Au1 O1W 2.29(3) .
Au1 K5 3.827(5) 18_665
Au1 K5 3.827(5) 19_656
Au1 K2 3.919(4) .
Au1 K2 3.919(4) 8_544
K1 O8 2.754(11) 17_655
K1 O8 2.754(11) .
K1 O5 2.777(10) .
K1 O5 2.777(10) 17_655
K1 O7 2.797(12) 17_655
K1 O7 2.797(12) .
K1 O21 2.866(11) 17_655
K1 O21 2.866(11) .
K1 W7 3.7481(8) 17_655
K1 W7 3.7481(8) .
K1 W1 3.7506(9) 17_655
K1 W1 3.7506(9) .
K2 O1 2.763(12) 18_665
K2 O9W 2.879(16) .
K2 O32 2.882(12) 8_544
K2 O3W 2.884(14) 29
K2 O31 2.886(12) .
K2 O34 2.899(14) 8_544
K2 O33 2.941(12) .
K2 O19 3.033(11) .
K2 O23 3.060(12) 8_544
K2 W3 3.867(4) .
K2 K7 3.890(9) .
K2 W6 3.896(4) 8_544
K4 O20 2.674(13) 30
K4 O2 2.752(12) 2_545
K4 O6W 2.791(16) .
K4 O7W 2.815(15) .
K4 O13 2.828(11) .
K4 O11 2.839(11) .
K4 O25 2.844(13) .
K4 O6 2.933(12) .
K4 W7 3.656(4) .
K4 W8 3.826(4) .
K4 W6 3.840(4) .
K4 W5 3.936(4) .
K5 O8W 2.704(16) .
K5 O35 2.781(8) 30
K5 O6 2.783(13) .
K5 O20 2.831(13) 30
K5 O8W 2.848(16) 2_545
K5 O12W 2.92(2) .
K5 O1 2.959(13) .
K5 O33 3.259(12) 30
K5 W8 3.636(5) .
K5 W2 3.808(5) 30
K5 Au1 3.827(5) 30
K5 K5 4.093(10) 2_545
K6 O4WB 2.54(5) .
K6 O16 2.734(15) 14_445
K6 O2W 2.73(5) .
K6 O3W 2.748(15) .
K6 O5W 2.79(3) .
K6 O29 2.841(15) .
K6 O16 2.914(15) .
K6 O4WA 2.94(4) .
K6 O17W 3.258(17) .
K6 W4 3.614(7) .
K6 K6 3.929(16) 14_445
K6 W4 3.950(8) 14_445
K7 O30 2.665(15) 8_544
K7 O29 2.673(16) .
K7 O31 2.780(15) .
K7 O32 2.807(14) 8_544
K7 O10W 2.86(2) .
K7 O17W 2.991(17) .
K7 O1W 3.04(3) .
K7 K7 3.060(16) 8_544
K7 O28 3.233(13) .
K7 O26 3.258(14) 8_544
K7 W4 3.986(8) .
O1 W8 1.725(12) .
O1 K2 2.763(12) 30
O2 W7 1.707(11) .
O2 K4 2.752(12) 2_545
O3 W9 1.731(12) .
O4 W9 1.878(11) .
O4 W8 1.998(11) .
O5 W9 1.948(10) .
O5 W7 1.950(11) .
O6 W7 1.888(11) .
O6 W8 1.980(11) .
O7 W2 1.872(12) .
O7 W9 1.967(12) .
O8 W1 1.879(11) .
O8 W7 1.963(10) .
O9 W9 1.825(11) .
O9 W3 2.079(11) .
O10 P1 1.563(12) .
O10 W7 2.382(10) .
O10 W8 2.387(11) .
O10 W9 2.408(11) .
O11 W7 1.827(12) .
O11 W6 2.081(12) .
O12 W8 1.815(11) .
O12 W4 2.113(11) .
O13 W8 1.840(12) .
O13 W5 2.107(11) .
O14 W5 1.731(12) .
O15 W5 1.894(12) .
O15 W4 1.916(12) .
O16 W4 1.762(13) .
O16 K6 2.734(15) 14_445
O17 W3 1.915(11) .
O17 W4 1.922(12) .
O18 W3 1.716(13) .
O19 W2 1.863(10) .
O19 W3 1.954(10) .
O20 W2 1.711(11) .
O20 K4 2.674(13) 18_665
O20 K5 2.831(13) 18_665
O21 W1 1.908(11) .
O21 W2 1.942(11) .
O22 W1 1.718(10) .
O23 W1 1.856(11) .
O23 W6 1.945(11) .
O23 K2 3.060(12) 8_544
O24 W6 1.771(12) .
O25 W6 1.927(11) .
O25 W5 1.939(11) .
O26 P1 1.524(12) .
O26 W6 2.363(11) .
O26 W5 2.383(11) .
O26 K7 3.258(14) 8_544
O27 P1 1.535(10) .
O27 W1 2.380(10) .
O27 W2 2.424(10) .
O28 P1 1.528(11) .
O28 W4 2.364(10) .
O28 W3 2.380(11) .
O29 W4 1.714(13) .
O30 W5 1.743(13) .
O30 K7 2.665(15) 8_544
O31 W3 1.731(12) .
O32 W6 1.751(12) .
O32 K7 2.807(14) 8_544
O32 K2 2.882(12) 8_544
O33 W2 1.944(12) .
O33 K5 3.259(12) 18_665
O34 W1 1.934(13) .
O34 K2 2.899(14) 8_544
O35 K5 2.781(8) 18_665
O35 K5 2.781(8) 19_656
O1W K7 3.04(3) 8_544
O3W K2 2.884(14) 29
O5W K6 2.79(3) 14_445
O8W K5 2.848(16) 2_545
O10W K7 2.86(2) 8_544
W1 K2 3.915(4) 8_544
W2 K5 3.808(5) 18_665
W4 K6 3.950(8) 14_445
W5 K7 4.002(8) 8_544
W6 K2 3.896(4) 8_544
W6 K7 4.113(8) 8_544
